data_1528026
loop_
_publ_author_name
'Schobinger-Papamantellos, P.'
'Krimmel, A.'
'Grauel, A.'
'Buschow, K.H.J.'

_publ_section_title
;
 Magnetic ordering of Nd Ni Ge2 and Ce Ni Ge2 studied by neutron
 diffraction and magnetic measurements
;
_journal_name_full 'Journal of Magnetism and Magnetic Materials'
_journal_page_first 151
_journal_page_last 156
_journal_volume 125
_journal_year 1993
_chemical_formula_sum 'Ce Ge2 Ni'
_space_group_IT_number 63
_symmetry_space_group_name_Hall '-C 2c 2'
_symmetry_space_group_name_H-M 'C m c m'
_cell_angle_alpha 90
_cell_angle_beta 90
_cell_angle_gamma 90
_cell_formula_units_Z 4
_cell_length_a 4.2392
_cell_length_b 16.7546
_cell_length_c 4.2005
_cell_volume 298.345
_citation_journal_id_ASTM JMMMDC
_cod_data_source_file Schobinger-Papamantellos_JMMMDC_1993_286.cif
_cod_data_source_block Ce1Ge2Ni1
_cod_original_cell_volume 298.3452
_cod_original_formula_sum 'Ce1 Ge2 Ni1'
_cod_database_code 1528026

loop_
_symmetry_equiv_pos_as_xyz
x,y,z
-x,-y,z+1/2
x,-y,-z
-x,y,-z+1/2
-x,-y,-z
x,y,-z-1/2
-x,y,z
x,-y,z-1/2
x+1/2,y+1/2,z
-x+1/2,-y+1/2,z+1/2
x+1/2,-y+1/2,-z
-x+1/2,y+1/2,-z+1/2
-x+1/2,-y+1/2,-z
x+1/2,y+1/2,-z-1/2
-x+1/2,y+1/2,z
x+1/2,-y+1/2,z-1/2

loop_
_atom_site_label
_atom_site_type_symbol
_atom_site_fract_x
_atom_site_fract_y
_atom_site_fract_z
_atom_site_occupancy
_atom_site_U_iso_or_equiv
Ge1 Ge 0 0.4572 0.25 1 0.0
Ce1 Ce 0 0.1087 0.25 1 0.0
Ge2 Ge 0 0.7483 0.25 1 0.0
Ni1 Ni 0 0.3179 0.25 1 0.0
